data_7057534
loop_
_publ_author_name
'Ledneva, Alexandra'
'Ferlay, Sylvie'
'Naumov, Nikolay G.'
'Mauro, Matteo'
'Cordier, St\'ephane'
'Kyritsakas, Nathalie'
'Hosseini, Mir Wais'

_publ_section_title
;
 Hydrogen bonded networks based on hexarhenium(iii) chalcocyanide cluster
 complexes: structural and photophysical characterization
;
_journal_issue 14
_journal_name_full 'New Journal of Chemistry'
_journal_page_first 11888
_journal_paper_doi 10.1039/C8NJ02310G
_journal_volume 42
_journal_year 2018
_chemical_formula_moiety 'C6 N6 Re6 S8, 2(C8 H16 N4)'
_chemical_formula_sum 'C22 H32 N14 Re6 S8'
_chemical_formula_weight 1866.29
_space_group_crystal_system monoclinic
_space_group_IT_number 14
_space_group_name_Hall '-P 2yn'
_space_group_name_H-M_alt 'P 1 21/n 1'
_symmetry_space_group_name_Hall '-P 2yn'
_symmetry_space_group_name_H-M 'P 1 21/n 1'
_atom_sites_solution_hydrogens geom
_audit_creation_method SHELXL-2014/6
_audit_update_record
;
2018-06-04 deposited with the CCDC.
2018-06-05 downloaded from the CCDC.
;
_cell_angle_alpha 90
_cell_angle_beta 116.7330(10)
_cell_angle_gamma 90
_cell_formula_units_Z 2
_cell_length_a 10.7460(3)
_cell_length_b 17.8776(6)
_cell_length_c 11.2185(4)
_cell_measurement_reflns_used 140000
_cell_measurement_temperature 173(2)
_cell_measurement_theta_max 25.
_cell_measurement_theta_min 2.5
_cell_volume 1924.85(11)
_computing_cell_refinement 'Bruker SAINT'
_computing_data_collection 'Bruker APEX2'
_computing_data_reduction 'Bruker SAINT'
_computing_molecular_graphics 'Bruker SHELXTL'
_computing_publication_material 'Bruker SHELXTL'
_computing_structure_refinement 'SHELXL-2014/6 (Sheldrick, 2014)'
_computing_structure_solution 'SHELXS-97 (Sheldrick, 2008)'
_diffrn_ambient_temperature 173(2)
_diffrn_measured_fraction_theta_full 0.965
_diffrn_measured_fraction_theta_max 0.924
_diffrn_measurement_device_type 'Bruker APEX-II CCD'
_diffrn_measurement_method '\f and \w scans'
_diffrn_radiation_monochromator graphite
_diffrn_radiation_source 'fine-focus sealed tube'
_diffrn_radiation_type MoK\a
_diffrn_radiation_wavelength 0.71073
_diffrn_reflns_av_R_equivalents 0.0480
_diffrn_reflns_av_unetI/netI 0.0159
_diffrn_reflns_Laue_measured_fraction_full 0.965
_diffrn_reflns_Laue_measured_fraction_max 0.924
_diffrn_reflns_limit_h_max 14
_diffrn_reflns_limit_h_min -13
_diffrn_reflns_limit_k_max 25
_diffrn_reflns_limit_k_min -25
_diffrn_reflns_limit_l_max 15
_diffrn_reflns_limit_l_min -15
_diffrn_reflns_number 144959
_diffrn_reflns_point_group_measured_fraction_full 0.965
_diffrn_reflns_point_group_measured_fraction_max 0.924
_diffrn_reflns_theta_full 25.242
_diffrn_reflns_theta_max 30.088
_diffrn_reflns_theta_min 2.278
_exptl_absorpt_coefficient_mu 19.264
_exptl_absorpt_correction_T_max 0.402
_exptl_absorpt_correction_T_min 0.341
_exptl_absorpt_correction_type multi-scan
_exptl_absorpt_process_details sadabs
_exptl_crystal_colour orange
_exptl_crystal_density_diffrn 3.220
_exptl_crystal_density_meas ?
_exptl_crystal_description prism
_exptl_crystal_F_000 1680
_exptl_crystal_size_max 0.070
_exptl_crystal_size_mid 0.060
_exptl_crystal_size_min 0.060
_refine_diff_density_max 0.559
_refine_diff_density_min -1.429
_refine_diff_density_rms 0.177
_refine_ls_extinction_method none
_refine_ls_goodness_of_fit_ref 1.188
_refine_ls_hydrogen_treatment constr
_refine_ls_matrix_type full
_refine_ls_number_parameters 226
_refine_ls_number_reflns 5223
_refine_ls_number_restraints 0
_refine_ls_restrained_S_all 1.188
_refine_ls_R_factor_all 0.0178
_refine_ls_R_factor_gt 0.0151
_refine_ls_shift/su_max 0.004
_refine_ls_shift/su_mean 0.000
_refine_ls_structure_factor_coef Fsqd
_refine_ls_weighting_details 'w=1/[\s^2^(Fo^2^)+(0.0126P)^2^+3.0049P] where P=(Fo^2^+2Fc^2^)/3'
_refine_ls_weighting_scheme calc
_refine_ls_wR_factor_gt 0.0351
_refine_ls_wR_factor_ref 0.0363
_reflns_Friedel_coverage 0.000
_reflns_number_gt 4854
_reflns_number_total 5223
_reflns_threshold_expression 'I > 2\s(I)'
_cod_data_source_file c8nj02310g2.cif
_cod_data_source_block e3409a_a
_cod_depositor_comments
;
The following automatic conversions were performed:

'_exptl_crystal_density_meas' value 'none' was changed to '?' - the
value is perceived as not measured.

Automatic conversion script
Id: cif_fix_values 4973 2017-02-22 13:04:09Z antanas 

 Adding full bibliography for 7057534--7057537.cif.
;
_cod_database_code 7057534
_shelx_space_group_comment
;
The symmetry employed for this shelxl refinement is uniquely defined
by the following loop, which should always be used as a source of
symmetry information in preference to the above space-group names.
They are only intended as comments.
;
_shelx_estimated_absorpt_t_min 0.346
_shelx_estimated_absorpt_t_max 0.391
_shelxl_version_number 2014/6

loop_
_space_group_symop_operation_xyz
'x, y, z'
'-x+1/2, y+1/2, -z+1/2'
'-x, -y, -z'
'x-1/2, -y-1/2, z-1/2'

loop_
_atom_site_label
_atom_site_type_symbol
_atom_site_fract_x
_atom_site_fract_y
_atom_site_fract_z
_atom_site_U_iso_or_equiv
_atom_site_adp_type
_atom_site_occupancy
_atom_site_site_symmetry_order
_atom_site_calc_flag
_atom_site_refinement_flags_posn
_atom_site_refinement_flags_adp
C1 C 0.7730(3) 0.76206(16) 0.7681(3) 0.0169(6) Uani 1 1 d . .
N1 N 0.8917(3) 0.72768(14) 0.8355(3) 0.0192(5) Uani 1 1 d . .
H1 H 0.9735 0.7458 0.8501 0.023 Uiso 1 1 calc R U
C2 C 0.8703(4) 0.65431(17) 0.8840(4) 0.0241(7) Uani 1 1 d . .
H2A H 0.8956 0.6558 0.9804 0.029 Uiso 1 1 calc R U
H2B H 0.9245 0.6145 0.8672 0.029 Uiso 1 1 calc R U
C3 C 0.7145(4) 0.64331(18) 0.7998(4) 0.0249(7) Uani 1 1 d . .
H3A H 0.6949 0.6083 0.7250 0.030 Uiso 1 1 calc R U
H3B H 0.6701 0.6243 0.8544 0.030 Uiso 1 1 calc R U
N2 N 0.6669(3) 0.71932(15) 0.7511(3) 0.0213(6) Uani 1 1 d . .
H2 H 0.5795 0.7342 0.7156 0.026 Uiso 1 1 calc R U
C4 C 0.7537(3) 0.84018(17) 0.7181(3) 0.0207(7) Uani 1 1 d . .
H4A H 0.7083 0.8690 0.7631 0.025 Uiso 1 1 calc R U
H4B H 0.6890 0.8396 0.6215 0.025 Uiso 1 1 calc R U
C5 C 0.8862(3) 0.88155(16) 0.7380(3) 0.0203(6) Uani 1 1 d . .
H5A H 0.8679 0.9360 0.7324 0.024 Uiso 1 1 calc R U
H5B H 0.9603 0.8707 0.8289 0.024 Uiso 1 1 calc R U
C6 C 0.9381(3) 0.86133(16) 0.6393(3) 0.0184(6) Uani 1 1 d . .
N3 N 1.0441(3) 0.81748(14) 0.6622(3) 0.0196(6) Uani 1 1 d . .
H3 H 1.0896 0.7917 0.7361 0.023 Uiso 1 1 calc R U
C7 C 1.0774(4) 0.81674(18) 0.5495(3) 0.0233(7) Uani 1 1 d . .
H7A H 1.0903 0.7651 0.5254 0.028 Uiso 1 1 calc R U
H7B H 1.1622 0.8463 0.5689 0.028 Uiso 1 1 calc R U
C8 C 0.9472(4) 0.8532(3) 0.4391(4) 0.0398(10) Uani 1 1 d . .
H8A H 0.9722 0.8924 0.3913 0.048 Uiso 1 1 calc R U
H8B H 0.8863 0.8157 0.3742 0.048 Uiso 1 1 calc R U
N4 N 0.8810(3) 0.88538(18) 0.5164(3) 0.0302(7) Uani 1 1 d . .
H4 H 0.8111 0.9172 0.4839 0.036 Uiso 1 1 calc R U
Re1 Re 1.13941(2) 0.56749(2) 0.52717(2) 0.01018(3) Uani 1 1 d . .
Re2 Re 1.06035(2) 0.49385(2) 0.68116(2) 0.01036(3) Uani 1 1 d . .
Re3 Re 0.88402(2) 0.57761(2) 0.49100(2) 0.01029(3) Uani 1 1 d . .
S1 S 1.07732(8) 0.62799(4) 0.68451(7) 0.01346(14) Uani 1 1 d . .
S2 S 0.96520(8) 0.63951(4) 0.34792(7) 0.01415(14) Uani 1 1 d . .
S3 S 0.70774(8) 0.51496(4) 0.29949(8) 0.01485(14) Uani 1 1 d . .
S4 S 0.81928(9) 0.50363(4) 0.63307(8) 0.01494(15) Uani 1 1 d . .
C9 C 1.2972(3) 0.64672(16) 0.5601(3) 0.0165(6) Uani 1 1 d . .
N5 N 1.3801(3) 0.69205(16) 0.5785(3) 0.0284(7) Uani 1 1 d . .
C10 C 1.1316(4) 0.49058(15) 0.8890(3) 0.0192(7) Uani 1 1 d . .
N6 N 1.1802(4) 0.49420(16) 1.0045(3) 0.0299(7) Uani 1 1 d . .
C11 C 0.7534(3) 0.66870(15) 0.4797(3) 0.0148(6) Uani 1 1 d . .
N7 N 0.6799(3) 0.71798(14) 0.4657(3) 0.0217(6) Uani 1 1 d . .

loop_
_atom_site_aniso_label
_atom_site_aniso_U_11
_atom_site_aniso_U_22
_atom_site_aniso_U_33
_atom_site_aniso_U_23
_atom_site_aniso_U_13
_atom_site_aniso_U_12
C1 0.0144(19) 0.0226(14) 0.0168(14) -0.0069(11) 0.0097(14) -0.0028(11)
N1 0.0120(16) 0.0191(12) 0.0277(14) -0.0003(10) 0.0100(12) -0.0027(10)
C2 0.024(2) 0.0190(14) 0.0310(18) 0.0014(12) 0.0143(16) -0.0018(12)
C3 0.021(2) 0.0218(15) 0.0375(19) -0.0037(13) 0.0184(17) -0.0047(13)
N2 0.0135(16) 0.0239(13) 0.0281(15) -0.0036(11) 0.0108(13) -0.0016(10)
C4 0.019(2) 0.0202(14) 0.0252(16) -0.0010(12) 0.0115(15) 0.0028(12)
C5 0.021(2) 0.0171(13) 0.0206(15) -0.0040(11) 0.0076(14) -0.0020(12)
C6 0.0176(19) 0.0153(13) 0.0216(15) -0.0003(11) 0.0082(14) -0.0025(11)
N3 0.0194(16) 0.0191(12) 0.0180(13) 0.0018(10) 0.0065(12) 0.0036(10)
C7 0.022(2) 0.0235(15) 0.0247(16) 0.0010(12) 0.0110(15) 0.0044(13)
C8 0.037(3) 0.061(3) 0.0243(18) 0.0173(18) 0.0161(19) 0.024(2)
N4 0.0233(19) 0.0420(17) 0.0279(15) 0.0154(13) 0.0138(14) 0.0180(13)
Re1 0.00854(7) 0.00912(5) 0.01251(6) -0.00031(3) 0.00440(5) -0.00086(4)
Re2 0.01018(8) 0.00943(5) 0.01080(6) 0.00002(3) 0.00412(5) -0.00024(4)
Re3 0.00856(7) 0.00888(5) 0.01281(6) -0.00022(3) 0.00426(5) 0.00090(4)
S1 0.0153(4) 0.0102(3) 0.0145(3) -0.0019(2) 0.0063(3) -0.0006(2)
S2 0.0155(4) 0.0106(3) 0.0151(3) 0.0017(2) 0.0058(3) -0.0001(2)
S3 0.0099(4) 0.0138(3) 0.0168(3) -0.0004(3) 0.0024(3) 0.0004(3)
S4 0.0152(5) 0.0144(3) 0.0189(4) -0.0007(2) 0.0110(3) -0.0006(2)
C9 0.0137(18) 0.0174(13) 0.0170(14) 0.0010(11) 0.0056(13) -0.0017(11)
N5 0.0208(18) 0.0292(15) 0.0297(16) 0.0042(12) 0.0065(14) -0.0080(12)
C10 0.024(2) 0.0145(13) 0.0200(15) 0.0007(11) 0.0101(15) -0.0056(11)
N6 0.035(2) 0.0332(16) 0.0175(14) 0.0003(11) 0.0083(14) -0.0118(13)
C11 0.0128(18) 0.0158(13) 0.0135(13) -0.0022(10) 0.0038(13) -0.0005(11)
N7 0.0184(17) 0.0217(13) 0.0205(13) -0.0043(10) 0.0047(12) 0.0047(11)

loop_
_atom_type_symbol
_atom_type_description
_atom_type_scat_dispersion_real
_atom_type_scat_dispersion_imag
_atom_type_scat_source
C C 0.0033 0.0016 'International Tables Vol C Tables 4.2.6.8 and 6.1.1.4'
H H 0.0000 0.0000 'International Tables Vol C Tables 4.2.6.8 and 6.1.1.4'
N N 0.0061 0.0033 'International Tables Vol C Tables 4.2.6.8 and 6.1.1.4'
S S 0.1246 0.1234 'International Tables Vol C Tables 4.2.6.8 and 6.1.1.4'
Re Re -1.0185 7.2310 'International Tables Vol C Tables 4.2.6.8 and 6.1.1.4'

loop_
_geom_angle_atom_site_label_1
_geom_angle_atom_site_label_2
_geom_angle_atom_site_label_3
_geom_angle
_geom_angle_site_symmetry_1
_geom_angle_site_symmetry_3
N1 C1 N2 111.6(3) . .
N1 C1 C4 126.5(3) . .
N2 C1 C4 121.9(3) . .
C1 N1 C2 110.9(3) . .
C1 N1 H1 124.5 . .
C2 N1 H1 124.5 . .
N1 C2 C3 101.4(3) . .
N1 C2 H2A 111.5 . .
C3 C2 H2A 111.5 . .
N1 C2 H2B 111.5 . .
C3 C2 H2B 111.5 . .
H2A C2 H2B 109.3 . .
N2 C3 C2 102.3(2) . .
N2 C3 H3A 111.3 . .
C2 C3 H3A 111.3 . .
N2 C3 H3B 111.3 . .
C2 C3 H3B 111.3 . .
H3A C3 H3B 109.2 . .
C1 N2 C3 110.5(3) . .
C1 N2 H2 124.7 . .
C3 N2 H2 124.7 . .
C1 C4 C5 115.9(3) . .
C1 C4 H4A 108.3 . .
C5 C4 H4A 108.3 . .
C1 C4 H4B 108.3 . .
C5 C4 H4B 108.3 . .
H4A C4 H4B 107.4 . .
C6 C5 C4 114.1(3) . .
C6 C5 H5A 108.7 . .
C4 C5 H5A 108.7 . .
C6 C5 H5B 108.7 . .
C4 C5 H5B 108.7 . .
H5A C5 H5B 107.6 . .
N4 C6 N3 111.1(3) . .
N4 C6 C5 123.3(3) . .
N3 C6 C5 125.6(3) . .
C6 N3 C7 111.4(3) . .
C6 N3 H3 124.3 . .
C7 N3 H3 124.3 . .
N3 C7 C8 101.9(3) . .
N3 C7 H7A 111.4 . .
C8 C7 H7A 111.4 . .
N3 C7 H7B 111.4 . .
C8 C7 H7B 111.4 . .
H7A C7 H7B 109.3 . .
N4 C8 C7 101.4(3) . .
N4 C8 H8A 111.5 . .
C7 C8 H8A 111.5 . .
N4 C8 H8B 111.5 . .
C7 C8 H8B 111.5 . .
H8A C8 H8B 109.3 . .
C6 N4 C8 111.9(3) . .
C6 N4 H4 124.0 . .
C8 N4 H4 124.0 . .
C9 Re1 S4 94.70(8) . 3_766
C9 Re1 S3 93.85(8) . 3_766
S4 Re1 S3 89.53(3) 3_766 3_766
C9 Re1 S1 92.05(8) . .
S4 Re1 S1 173.24(2) 3_766 .
S3 Re1 S1 89.79(2) 3_766 .
C9 Re1 S2 92.80(8) . .
S4 Re1 S2 89.66(3) 3_766 .
S3 Re1 S2 173.35(2) 3_766 .
S1 Re1 S2 90.25(2) . .
C9 Re1 Re3 133.69(8) . .
S4 Re1 Re3 117.31(2) 3_766 .
S3 Re1 Re3 117.338(19) 3_766 .
S1 Re1 Re3 57.342(18) . .
S2 Re1 Re3 57.491(18) . .
C9 Re1 Re2 135.56(8) . 3_766
S4 Re1 Re2 57.28(2) 3_766 3_766
S3 Re1 Re2 117.128(18) 3_766 3_766
S1 Re1 Re2 117.371(19) . 3_766
S2 Re1 Re2 57.209(17) . 3_766
Re3 Re1 Re2 60.074(5) . 3_766
C9 Re1 Re2 134.46(8) . .
S4 Re1 Re2 117.076(17) 3_766 .
S3 Re1 Re2 57.359(19) 3_766 .
S1 Re1 Re2 57.241(16) . .
S2 Re1 Re2 117.459(18) . .
Re3 Re1 Re2 60.018(4) . .
Re2 Re1 Re2 89.959(6) 3_766 .
C9 Re1 Re3 136.36(8) . 3_766
S4 Re1 Re3 57.181(16) 3_766 3_766
S3 Re1 Re3 57.288(17) 3_766 3_766
S1 Re1 Re3 117.130(16) . 3_766
S2 Re1 Re3 117.049(17) . 3_766
Re3 Re1 Re3 89.945(5) . 3_766
Re2 Re1 Re3 59.871(4) 3_766 3_766
Re2 Re1 Re3 59.926(4) . 3_766
C10 Re2 S4 93.96(10) . .
C10 Re2 S1 91.33(8) . .
S4 Re2 S1 89.86(2) . .
C10 Re2 S2 94.89(8) . 3_766
S4 Re2 S2 89.76(2) . 3_766
S1 Re2 S2 173.78(2) . 3_766
C10 Re2 S3 93.00(10) . 3_766
S4 Re2 S3 173.04(3) . 3_766
S1 Re2 S3 89.75(2) . 3_766
S2 Re2 S3 89.87(2) 3_766 3_766
C10 Re2 Re3 133.96(9) . .
S4 Re2 Re3 57.267(17) . .
S1 Re2 Re3 57.313(18) . .
S2 Re2 Re3 117.610(18) 3_766 .
S3 Re2 Re3 117.058(18) 3_766 .
C10 Re2 Re3 136.01(9) . 3_766
S4 Re2 Re3 116.994(18) . 3_766
S1 Re2 Re3 117.430(17) . 3_766
S2 Re2 Re3 57.484(17) 3_766 3_766
S3 Re2 Re3 57.328(18) 3_766 3_766
Re3 Re2 Re3 89.986(5) . 3_766
C10 Re2 Re1 136.62(8) . 3_766
S4 Re2 Re1 57.189(18) . 3_766
S1 Re2 Re1 117.451(18) . 3_766
S2 Re2 Re1 57.469(18) 3_766 3_766
S3 Re2 Re1 117.133(18) 3_766 3_766
Re3 Re2 Re1 60.171(5) . 3_766
Re3 Re2 Re1 59.845(5) 3_766 3_766
C10 Re2 Re1 133.32(8) . .
S4 Re2 Re1 117.097(18) . .
S1 Re2 Re1 57.324(17) . .
S2 Re2 Re1 117.597(17) 3_766 .
S3 Re2 Re1 57.223(18) 3_766 .
Re3 Re2 Re1 59.873(5) . .
Re3 Re2 Re1 60.142(5) 3_766 .
Re1 Re2 Re1 90.042(5) 3_766 .
C11 Re3 S4 94.67(8) . .
C11 Re3 S1 92.65(8) . .
S4 Re3 S1 89.86(3) . .
C11 Re3 S3 94.02(8) . .
S4 Re3 S3 89.39(3) . .
S1 Re3 S3 173.33(2) . .
C11 Re3 S2 92.04(8) . .
S4 Re3 S2 173.28(2) . .
S1 Re3 S2 90.28(2) . .
S3 Re3 S2 89.69(3) . .
C11 Re3 Re1 133.60(8) . .
S4 Re3 Re1 117.36(2) . .
S1 Re3 Re1 57.406(17) . .
S3 Re3 Re1 117.357(19) . .
S2 Re3 Re1 57.475(18) . .
C11 Re3 Re2 135.41(8) . .
S4 Re3 Re2 57.30(2) . .
S1 Re3 Re2 57.293(16) . .
S3 Re3 Re2 117.070(17) . .
S2 Re3 Re2 117.534(19) . .
Re1 Re3 Re2 60.109(5) . .
C11 Re3 Re2 134.55(8) . 3_766
S4 Re3 Re2 117.020(17) . 3_766
S1 Re3 Re2 117.440(18) . 3_766
S3 Re3 Re2 57.318(19) . 3_766
S2 Re3 Re2 57.206(16) . 3_766
Re1 Re3 Re2 60.080(4) . 3_766
Re2 Re3 Re2 90.015(5) . 3_766
C11 Re3 Re1 136.34(8) . 3_766
S4 Re3 Re1 57.119(16) . 3_766
S1 Re3 Re1 117.219(17) . 3_766
S3 Re3 Re1 57.141(17) . 3_766
S2 Re3 Re1 117.109(16) . 3_766
Re1 Re3 Re1 90.055(5) . 3_766
Re2 Re3 Re1 59.960(4) . 3_766
Re2 Re3 Re1 59.932(4) 3_766 3_766
Re2 S1 Re3 65.394(18) . .
Re2 S1 Re1 65.435(17) . .
Re3 S1 Re1 65.252(18) . .
Re2 S2 Re1 65.321(17) 3_766 .
Re2 S2 Re3 65.310(17) 3_766 .
Re1 S2 Re3 65.034(18) . .
Re1 S3 Re2 65.42(2) 3_766 3_766
Re1 S3 Re3 65.57(2) 3_766 .
Re2 S3 Re3 65.35(2) 3_766 .
Re1 S4 Re3 65.700(19) 3_766 .
Re1 S4 Re2 65.531(19) 3_766 .
Re3 S4 Re2 65.44(2) . .
N5 C9 Re1 177.4(3) . .
N6 C10 Re2 173.3(3) . .
N7 C11 Re3 176.1(3) . .

loop_
_geom_bond_atom_site_label_1
_geom_bond_atom_site_label_2
_geom_bond_distance
_geom_bond_site_symmetry_2
C1 N1 1.308(4) .
C1 N2 1.313(4) .
C1 C4 1.484(4) .
N1 C2 1.477(4) .
N1 H1 0.8800 .
C2 C3 1.520(5) .
C2 H2A 0.9900 .
C2 H2B 0.9900 .
C3 N2 1.468(4) .
C3 H3A 0.9900 .
C3 H3B 0.9900 .
N2 H2 0.8800 .
C4 C5 1.529(4) .
C4 H4A 0.9900 .
C4 H4B 0.9900 .
C5 C6 1.492(4) .
C5 H5A 0.9900 .
C5 H5B 0.9900 .
C6 N4 1.304(4) .
C6 N3 1.310(4) .
N3 C7 1.460(4) .
N3 H3 0.8800 .
C7 C8 1.535(5) .
C7 H7A 0.9900 .
C7 H7B 0.9900 .
C8 N4 1.464(5) .
C8 H8A 0.9900 .
C8 H8B 0.9900 .
N4 H4 0.8800 .
Re1 C9 2.111(3) .
Re1 S4 2.4007(7) 3_766
Re1 S3 2.4038(7) 3_766
Re1 S1 2.4062(7) .
Re1 S2 2.4123(7) .
Re2 C10 2.102(3) .
Re2 S4 2.4032(8) .
Re2 S1 2.4040(7) .
Re2 S2 2.4052(7) 3_766
Re2 S3 2.4075(8) 3_766
Re2 Re3 2.59751(16) .
Re2 Re3 2.59973(16) 3_766
Re2 Re1 2.59989(17) 3_766
Re3 C11 2.116(3) .
Re3 S4 2.4024(7) .
Re3 S1 2.4045(7) .
Re3 S3 2.4077(8) .
Re3 S2 2.4128(7) .
Re3 Re2 2.59972(16) 3_766
Re3 Re1 2.60543(17) 3_766
S2 Re2 2.4053(7) 3_766
S3 Re1 2.4038(7) 3_766
S3 Re2 2.4075(8) 3_766
S4 Re1 2.4007(7) 3_766
C9 N5 1.152(4) .
C10 N6 1.161(4) .
C11 N7 1.146(4) .
